data_7119201
loop_
_publ_author_name
'Yen, Tao-Hung'
'He, Zong-Cheng'
'Lee, Gene-Hsiang'
'Tseng, Mei-Chun'
'Shen, Yu-Hsuan'
'Tseng, Tien-Wen'
'Liaw, Wen-Feng'
'Chiang, Ming-Hsi'

_publ_section_title
;
 Reduced thione ligation is preferred over neutral phosphine ligation in
 diiron biomimics regarding electronic functionality: a spectroscopic and
 computational investigation.
;
_journal_issue 2
_journal_name_full 'Chemical communications (Cambridge, England)'
_journal_page_first 332
_journal_page_last 335
_journal_paper_doi 10.1039/c6cc08042a
_journal_volume 53
_journal_year 2016
_chemical_formula_sum 'C25 H26 Fe2 O5 P S4'
_chemical_formula_weight 677.37
_space_group_crystal_system triclinic
_space_group_IT_number 2
_space_group_name_Hall '-P 1'
_space_group_name_H-M_alt 'P -1'
_symmetry_space_group_name_Hall '-P 1'
_symmetry_space_group_name_H-M 'P -1'
_atom_sites_solution_hydrogens geom
_audit_creation_method SHELXL-2014/7
_audit_update_record
;
2016-09-07 deposited with the CCDC.
2016-11-29 downloaded from the CCDC.
;
_cell_angle_alpha 92.0833(13)
_cell_angle_beta 103.4051(11)
_cell_angle_gamma 113.4163(11)
_cell_formula_units_Z 2
_cell_length_a 9.2411(3)
_cell_length_b 11.5601(4)
_cell_length_c 15.5168(6)
_cell_measurement_reflns_used 9939
_cell_measurement_temperature 150(2)
_cell_measurement_theta_max 27.47
_cell_measurement_theta_min 2.49
_cell_volume 1464.26(9)
_computing_cell_refinement 'Bruker SAINT'
_computing_data_collection 'Bruker APEX3'
_computing_data_reduction 'Bruker SAINT'
_computing_molecular_graphics 'Bruker SHELXTL'
_computing_publication_material 'Bruker SHELXTL'
_computing_structure_refinement 'SHELXL-2014/7 (Sheldrick, 2014)'
_computing_structure_solution 'SHELXS-97 (Sheldrick 2008)'
_diffrn_ambient_temperature 150(2)
_diffrn_measured_fraction_theta_full 1.000
_diffrn_measured_fraction_theta_max 0.999
_diffrn_measurement_device_type 'Bruker D8 VENTURE'
_diffrn_measurement_method '\f and \w scans'
_diffrn_radiation_type MoK\a
_diffrn_radiation_wavelength 0.71073
_diffrn_reflns_av_R_equivalents 0.0161
_diffrn_reflns_av_unetI/netI 0.0236
_diffrn_reflns_Laue_measured_fraction_full 1.000
_diffrn_reflns_Laue_measured_fraction_max 0.999
_diffrn_reflns_limit_h_max 12
_diffrn_reflns_limit_h_min -12
_diffrn_reflns_limit_k_max 15
_diffrn_reflns_limit_k_min -15
_diffrn_reflns_limit_l_max 20
_diffrn_reflns_limit_l_min -20
_diffrn_reflns_number 12322
_diffrn_reflns_point_group_measured_fraction_full 1.000
_diffrn_reflns_point_group_measured_fraction_max 0.999
_diffrn_reflns_theta_full 25.242
_diffrn_reflns_theta_max 27.500
_diffrn_reflns_theta_min 2.205
_exptl_absorpt_coefficient_mu 1.364
_exptl_absorpt_correction_T_max 0.7456
_exptl_absorpt_correction_T_min 0.6579
_exptl_absorpt_correction_type multi-scan
_exptl_absorpt_process_details 'SADABS (Bruker, 2014)'
_exptl_crystal_colour red
_exptl_crystal_density_diffrn 1.536
_exptl_crystal_description plate
_exptl_crystal_F_000 694
_exptl_crystal_size_max 0.300
_exptl_crystal_size_mid 0.220
_exptl_crystal_size_min 0.070
_refine_diff_density_max 0.700
_refine_diff_density_min -0.500
_refine_diff_density_rms 0.061
_refine_ls_extinction_method none
_refine_ls_goodness_of_fit_ref 1.047
_refine_ls_hydrogen_treatment constr
_refine_ls_matrix_type full
_refine_ls_number_parameters 347
_refine_ls_number_reflns 6703
_refine_ls_number_restraints 18
_refine_ls_restrained_S_all 1.052
_refine_ls_R_factor_all 0.0362
_refine_ls_R_factor_gt 0.0278
_refine_ls_shift/su_max 0.001
_refine_ls_shift/su_mean 0.000
_refine_ls_structure_factor_coef Fsqd
_refine_ls_weighting_details 'w=1/[\s^2^(Fo^2^)+(0.0303P)^2^+0.9596P] where P=(Fo^2^+2Fc^2^)/3'
_refine_ls_weighting_scheme calc
_refine_ls_wR_factor_gt 0.0654
_refine_ls_wR_factor_ref 0.0689
_reflns_Friedel_coverage 0.000
_reflns_number_gt 5752
_reflns_number_total 6703
_reflns_threshold_expression 'I > 2\s(I)'
_cod_data_source_file c6cc08042a2.cif
_cod_data_source_block ic17598
_cod_database_code 7119201
_shelx_shelxl_version_number 2014/7
_shelx_space_group_comment
; 
The symmetry employed for this shelxl refinement is uniquely defined 
by the following loop, which should always be used as a source of 
symmetry information in preference to the above space-group names. 
They are only intended as comments. 
;
_shelx_estimated_absorpt_t_min 0.685
_shelx_estimated_absorpt_t_max 0.911

loop_
_space_group_symop_operation_xyz
'x, y, z'
'-x, -y, -z'

loop_
_atom_site_label
_atom_site_type_symbol
_atom_site_fract_x
_atom_site_fract_y
_atom_site_fract_z
_atom_site_U_iso_or_equiv
_atom_site_adp_type
_atom_site_occupancy
_atom_site_site_symmetry_order
_atom_site_calc_flag
_atom_site_refinement_flags_posn
_atom_site_refinement_flags_adp
_atom_site_refinement_flags_occupancy
_atom_site_disorder_assembly
_atom_site_disorder_group
Fe1 Fe 0.65580(3) 0.20114(2) 0.30253(2) 0.01563(6) Uani 1 1 d . . . . .
Fe2 Fe 0.84539(3) 0.19402(3) 0.44595(2) 0.02132(7) Uani 1 1 d . . . . .
S1 S 0.82539(5) 0.37420(4) 0.40512(3) 0.01900(9) Uani 1 1 d . . . . .
S2 S 0.57116(5) 0.11389(5) 0.42022(3) 0.02279(10) Uani 1 1 d . . . . .
S3 S 0.44494(8) 0.10029(6) 0.04667(4) 0.04005(14) Uani 1 1 d . . . . .
S4 S 0.53039(8) 0.37760(6) 0.05289(4) 0.03974(14) Uani 1 1 d . . . . .
P1 P 0.46381(5) 0.24739(4) 0.21508(3) 0.01695(10) Uani 1 1 d . . . . .
C1 C 0.5786(2) 0.04148(19) 0.24928(13) 0.0254(4) Uani 1 1 d . . . . .
C2 C 0.7986(2) 0.25923(18) 0.23762(13) 0.0230(4) Uani 1 1 d . . . . .
C3 C 0.8283(2) 0.0343(2) 0.43324(14) 0.0302(4) Uani 1 1 d . . . . .
C4 C 1.0393(2) 0.24946(19) 0.42056(14) 0.0277(4) Uani 1 1 d . . . . .
C5 C 0.9076(3) 0.2355(2) 0.56546(15) 0.0380(5) Uani 1 1 d . . . . .
C6 C 0.7251(2) 0.42914(19) 0.47526(13) 0.0253(4) Uani 1 1 d . . . . .
H6A H 0.7878 0.4413 0.5385 0.030 Uiso 1 1 calc R U . . .
H6B H 0.7321 0.5136 0.4609 0.030 Uiso 1 1 calc R U . . .
C7 C 0.5479(2) 0.3440(2) 0.46730(13) 0.0260(4) Uani 1 1 d . . . . .
H7A H 0.5075 0.3856 0.5071 0.031 Uiso 1 1 calc R U . . .
H7B H 0.4832 0.3361 0.4051 0.031 Uiso 1 1 calc R U . . .
C8 C 0.5169(3) 0.2120(2) 0.49049(14) 0.0300(4) Uani 1 1 d . . . . .
H8A H 0.3991 0.1664 0.4871 0.036 Uiso 1 1 calc R U . . .
H8B H 0.5791 0.2203 0.5533 0.036 Uiso 1 1 calc R U . . .
C9 C 0.4716(2) 0.40663(17) 0.24018(11) 0.0202(4) Uani 1 1 d . . . . .
C10 C 0.6232(2) 0.51221(18) 0.26013(12) 0.0254(4) Uani 1 1 d . . . . .
H10 H 0.7186 0.5011 0.2574 0.031 Uiso 1 1 calc R U . . .
C11 C 0.6345(3) 0.63289(19) 0.28377(14) 0.0326(5) Uani 1 1 d . . . . .
H11 H 0.7375 0.7043 0.2964 0.039 Uiso 1 1 calc R U . . .
C12 C 0.4972(3) 0.6501(2) 0.28917(14) 0.0363(5) Uani 1 1 d . . . . .
H12 H 0.5059 0.7329 0.3062 0.044 Uiso 1 1 calc R U . . .
C13 C 0.3472(3) 0.5468(2) 0.26974(14) 0.0337(5) Uani 1 1 d . . . . .
H13 H 0.2528 0.5587 0.2734 0.040 Uiso 1 1 calc R U . . .
C14 C 0.3334(3) 0.42534(19) 0.24488(13) 0.0263(4) Uani 1 1 d . . . . .
H14 H 0.2294 0.3548 0.2310 0.032 Uiso 1 1 calc R U . . .
C15 C 0.2478(2) 0.14224(18) 0.19741(13) 0.0245(4) Uani 1 1 d . . . . .
C16 C 0.1965(2) 0.0696(2) 0.26285(16) 0.0337(5) Uani 1 1 d . . . . .
H16 H 0.2746 0.0700 0.3150 0.040 Uiso 1 1 calc R U . . .
C17 C 0.0300(3) -0.0039(2) 0.2517(2) 0.0477(6) Uani 1 1 d . . . . .
H17 H -0.0056 -0.0531 0.2965 0.057 Uiso 1 1 calc R U . . .
C18 C -0.0834(3) -0.0050(3) 0.1753(2) 0.0527(8) Uani 1 1 d . . . . .
H18 H -0.1967 -0.0551 0.1680 0.063 Uiso 1 1 calc R U . . .
C19 C -0.0333(3) 0.0655(3) 0.1103(2) 0.0521(7) Uani 1 1 d . . . . .
H19 H -0.1119 0.0636 0.0579 0.062 Uiso 1 1 calc R U . . .
C20 C 0.1306(3) 0.1391(2) 0.12041(16) 0.0397(5) Uani 1 1 d . . . . .
H20 H 0.1644 0.1880 0.0751 0.048 Uiso 1 1 calc R U . . .
C21 C 0.4780(2) 0.23793(19) 0.09757(12) 0.0239(4) Uani 1 1 d . . . . .
C22 C 0.5385(4) 0.3299(3) -0.05705(16) 0.0551(7) Uani 1 1 d . . . . .
H22A H 0.6100 0.2851 -0.0519 0.083 Uiso 1 1 calc R U . . .
H22B H 0.5819 0.4055 -0.0860 0.083 Uiso 1 1 calc R U . . .
H22C H 0.4282 0.2731 -0.0930 0.083 Uiso 1 1 calc R U . . .
O1 O 0.5344(2) -0.06331(14) 0.22037(11) 0.0408(4) Uani 1 1 d . . . . .
O2 O 0.89434(19) 0.29836(16) 0.19856(11) 0.0382(4) Uani 1 1 d . . . . .
O3 O 0.8187(2) -0.06789(15) 0.42363(13) 0.0428(4) Uani 1 1 d . . . . .
O4 O 1.16225(18) 0.28297(16) 0.40368(12) 0.0421(4) Uani 1 1 d . . . . .
O5 O 0.9434(3) 0.2647(2) 0.64109(12) 0.0661(6) Uani 1 1 d . . . . .
C23 C 0.9984(11) 0.4676(8) 0.9581(6) 0.0883(19) Uani 0.590(5) 1 d . U P A 1
H23A H 1.0951 0.5202 0.9378 0.106 Uiso 0.590(5) 1 calc R U P A 1
H23B H 0.8988 0.4562 0.9112 0.106 Uiso 0.590(5) 1 calc R U P A 1
C24 C 0.9994(13) 0.3361(9) 0.9728(6) 0.127(3) Uani 0.590(5) 1 d . U P A 1
H24A H 1.0826 0.3430 1.0284 0.152 Uiso 0.590(5) 1 calc R U P A 1
H24B H 0.8908 0.2740 0.9762 0.152 Uiso 0.590(5) 1 calc R U P A 1
C25 C 1.0426(14) 0.2965(10) 0.8897(8) 0.119(3) Uani 0.590(5) 1 d . U P A 1
H25A H 1.0297 0.3509 0.8442 0.179 Uiso 0.590(5) 1 calc R U P A 1
H25B H 0.9693 0.2074 0.8655 0.179 Uiso 0.590(5) 1 calc R U P A 1
H25C H 1.1562 0.3062 0.9066 0.179 Uiso 0.590(5) 1 calc R U P A 1
C23' C 1.0090(16) 0.4337(12) 0.9960(9) 0.0883(19) Uani 0.410(5) 1 d . . P A 2
H23C H 1.1189 0.4459 1.0319 0.106 Uiso 0.410(5) 1 calc R U P A 2
H23D H 0.9263 0.3693 1.0202 0.106 Uiso 0.410(5) 1 calc R U P A 2
C24' C 0.9846(19) 0.3853(13) 0.8964(9) 0.127(3) Uani 0.410(5) 1 d . . P A 2
H24C H 0.9026 0.4083 0.8567 0.152 Uiso 0.410(5) 1 calc R U P A 2
H24D H 1.0892 0.4255 0.8800 0.152 Uiso 0.410(5) 1 calc R U P A 2
C25' C 0.928(2) 0.2449(15) 0.8851(12) 0.119(3) Uani 0.410(5) 1 d . . P A 2
H25D H 1.0195 0.2235 0.8825 0.179 Uiso 0.410(5) 1 calc R U P A 2
H25E H 0.8403 0.2068 0.8294 0.179 Uiso 0.410(5) 1 calc R U P A 2
H25F H 0.8864 0.2116 0.9359 0.179 Uiso 0.410(5) 1 calc R U P A 2

loop_
_atom_site_aniso_label
_atom_site_aniso_U_11
_atom_site_aniso_U_22
_atom_site_aniso_U_33
_atom_site_aniso_U_23
_atom_site_aniso_U_13
_atom_site_aniso_U_12
Fe1 0.01498(12) 0.01489(12) 0.01748(13) 0.00414(9) 0.00505(9) 0.00616(9)
Fe2 0.01807(13) 0.02571(15) 0.02290(14) 0.00856(11) 0.00454(10) 0.01200(11)
S1 0.01529(19) 0.0193(2) 0.0208(2) 0.00241(17) 0.00313(16) 0.00667(17)
S2 0.0202(2) 0.0254(2) 0.0251(2) 0.01189(19) 0.00999(18) 0.00908(18)
S3 0.0606(4) 0.0372(3) 0.0268(3) -0.0055(2) 0.0064(3) 0.0288(3)
S4 0.0653(4) 0.0345(3) 0.0222(3) 0.0074(2) 0.0156(3) 0.0213(3)
P1 0.0172(2) 0.0154(2) 0.0170(2) 0.00012(17) 0.00194(16) 0.00719(17)
C1 0.0271(9) 0.0239(10) 0.0274(10) 0.0081(8) 0.0074(8) 0.0124(8)
C2 0.0247(9) 0.0228(9) 0.0245(9) 0.0045(7) 0.0067(8) 0.0128(8)
C3 0.0236(9) 0.0365(12) 0.0365(12) 0.0166(9) 0.0118(8) 0.0156(9)
C4 0.0227(9) 0.0240(10) 0.0358(11) 0.0011(8) 0.0033(8) 0.0119(8)
C5 0.0363(12) 0.0516(15) 0.0311(12) 0.0147(10) 0.0046(9) 0.0250(11)
C6 0.0267(9) 0.0300(10) 0.0206(9) -0.0013(8) 0.0042(7) 0.0148(8)
C7 0.0254(9) 0.0392(12) 0.0207(9) 0.0046(8) 0.0089(7) 0.0192(9)
C8 0.0296(10) 0.0428(12) 0.0254(10) 0.0115(9) 0.0157(8) 0.0177(9)
C9 0.0296(9) 0.0186(9) 0.0134(8) 0.0028(7) 0.0028(7) 0.0127(7)
C10 0.0318(10) 0.0204(9) 0.0209(9) 0.0039(7) 0.0018(8) 0.0104(8)
C11 0.0479(13) 0.0187(10) 0.0236(10) 0.0037(8) 0.0020(9) 0.0102(9)
C12 0.0715(16) 0.0241(11) 0.0223(10) 0.0053(8) 0.0145(10) 0.0279(11)
C13 0.0549(14) 0.0370(12) 0.0287(11) 0.0115(9) 0.0198(10) 0.0334(11)
C14 0.0356(11) 0.0273(10) 0.0223(9) 0.0059(8) 0.0095(8) 0.0182(9)
C15 0.0186(8) 0.0199(9) 0.0316(10) -0.0054(8) 0.0019(7) 0.0079(7)
C16 0.0220(10) 0.0277(11) 0.0468(13) 0.0001(9) 0.0090(9) 0.0064(8)
C17 0.0307(12) 0.0339(13) 0.0716(18) 0.0017(12) 0.0221(12) 0.0025(10)
C18 0.0172(10) 0.0420(14) 0.084(2) -0.0221(14) 0.0056(12) 0.0045(10)
C19 0.0217(11) 0.0571(17) 0.0626(17) -0.0165(14) -0.0065(11) 0.0135(11)
C20 0.0253(10) 0.0445(14) 0.0413(13) -0.0034(10) -0.0038(9) 0.0144(10)
C21 0.0248(9) 0.0296(10) 0.0187(9) 0.0006(8) 0.0016(7) 0.0153(8)
C22 0.088(2) 0.0590(17) 0.0257(12) 0.0112(11) 0.0257(13) 0.0325(16)
O1 0.0559(10) 0.0185(8) 0.0443(9) 0.0017(7) 0.0090(8) 0.0146(7)
O2 0.0358(8) 0.0471(10) 0.0421(9) 0.0163(7) 0.0260(7) 0.0183(7)
O3 0.0412(9) 0.0297(9) 0.0687(12) 0.0205(8) 0.0236(8) 0.0200(7)
O4 0.0227(7) 0.0386(9) 0.0642(11) -0.0014(8) 0.0155(7) 0.0108(7)
O5 0.0745(14) 0.0997(17) 0.0249(9) 0.0118(10) 0.0007(9) 0.0439(13)
C23 0.082(3) 0.078(4) 0.105(6) 0.031(3) 0.007(4) 0.042(3)
C24 0.170(6) 0.115(5) 0.111(5) 0.014(4) -0.004(4) 0.098(5)
C25 0.151(9) 0.111(8) 0.099(4) -0.021(5) 0.007(7) 0.076(7)
C23' 0.082(3) 0.078(4) 0.105(6) 0.031(3) 0.007(4) 0.042(3)
C24' 0.170(6) 0.115(5) 0.111(5) 0.014(4) -0.004(4) 0.098(5)
C25' 0.151(9) 0.111(8) 0.099(4) -0.021(5) 0.007(7) 0.076(7)

loop_
_atom_type_symbol
_atom_type_description
_atom_type_scat_dispersion_real
_atom_type_scat_dispersion_imag
_atom_type_scat_source
C C 0.0033 0.0016 'International Tables Vol C Tables 4.2.6.8 and 6.1.1.4'
H H 0.0000 0.0000 'International Tables Vol C Tables 4.2.6.8 and 6.1.1.4'
O O 0.0106 0.0060 'International Tables Vol C Tables 4.2.6.8 and 6.1.1.4'
P P 0.1023 0.0942 'International Tables Vol C Tables 4.2.6.8 and 6.1.1.4'
S S 0.1246 0.1234 'International Tables Vol C Tables 4.2.6.8 and 6.1.1.4'
Fe Fe 0.3463 0.8444 'International Tables Vol C Tables 4.2.6.8 and 6.1.1.4'

loop_
_geom_angle_atom_site_label_1
_geom_angle_atom_site_label_2
_geom_angle_atom_site_label_3
_geom_angle
_geom_angle_site_symmetry_1
_geom_angle_site_symmetry_3
C2 Fe1 C1 92.75(9) . .
C2 Fe1 P1 95.33(6) . .
C1 Fe1 P1 95.63(6) . .
C2 Fe1 S1 86.38(6) . .
C1 Fe1 S1 156.09(6) . .
P1 Fe1 S1 108.250(19) . .
C2 Fe1 S2 154.31(6) . .
C1 Fe1 S2 85.80(6) . .
P1 Fe1 S2 110.336(19) . .
S1 Fe1 S2 84.801(19) . .
C2 Fe1 Fe2 99.48(6) . .
C1 Fe1 Fe2 100.60(6) . .
P1 Fe1 Fe2 157.393(18) . .
S1 Fe1 Fe2 56.194(14) . .
S2 Fe1 Fe2 55.882(14) . .
C3 Fe2 C4 89.77(9) . .
C3 Fe2 C5 102.01(10) . .
C4 Fe2 C5 101.39(10) . .
C3 Fe2 S2 88.48(6) . .
C4 Fe2 S2 157.95(7) . .
C5 Fe2 S2 100.47(8) . .
C3 Fe2 S1 158.08(7) . .
C4 Fe2 S1 88.48(7) . .
C5 Fe2 S1 99.75(8) . .
S2 Fe2 S1 85.036(18) . .
C3 Fe2 Fe1 103.18(7) . .
C4 Fe2 Fe1 102.87(7) . .
C5 Fe2 Fe1 144.82(7) . .
S2 Fe2 Fe1 56.342(14) . .
S1 Fe2 Fe1 56.116(13) . .
C6 S1 Fe1 114.67(6) . .
C6 S1 Fe2 110.71(7) . .
Fe1 S1 Fe2 67.690(16) . .
C8 S2 Fe2 109.72(7) . .
C8 S2 Fe1 115.22(7) . .
Fe2 S2 Fe1 67.775(15) . .
C21 S4 C22 102.65(12) . .
C15 P1 C9 103.34(9) . .
C15 P1 C21 99.65(9) . .
C9 P1 C21 104.44(8) . .
C15 P1 Fe1 120.03(7) . .
C9 P1 Fe1 117.28(6) . .
C21 P1 Fe1 109.73(6) . .
O1 C1 Fe1 175.21(18) . .
O2 C2 Fe1 177.70(18) . .
O3 C3 Fe2 178.6(2) . .
O4 C4 Fe2 178.94(19) . .
O5 C5 Fe2 177.2(2) . .
C7 C6 S1 116.67(14) . .
C7 C6 H6A 108.1 . .
S1 C6 H6A 108.1 . .
C7 C6 H6B 108.1 . .
S1 C6 H6B 108.1 . .
H6A C6 H6B 107.3 . .
C8 C7 C6 114.77(16) . .
C8 C7 H7A 108.6 . .
C6 C7 H7A 108.6 . .
C8 C7 H7B 108.6 . .
C6 C7 H7B 108.6 . .
H7A C7 H7B 107.6 . .
C7 C8 S2 115.99(13) . .
C7 C8 H8A 108.3 . .
S2 C8 H8A 108.3 . .
C7 C8 H8B 108.3 . .
S2 C8 H8B 108.3 . .
H8A C8 H8B 107.4 . .
C14 C9 C10 118.82(18) . .
C14 C9 P1 122.29(15) . .
C10 C9 P1 118.80(14) . .
C11 C10 C9 120.2(2) . .
C11 C10 H10 119.9 . .
C9 C10 H10 119.9 . .
C12 C11 C10 120.5(2) . .
C12 C11 H11 119.8 . .
C10 C11 H11 119.8 . .
C13 C12 C11 119.84(19) . .
C13 C12 H12 120.1 . .
C11 C12 H12 120.1 . .
C12 C13 C14 120.5(2) . .
C12 C13 H13 119.8 . .
C14 C13 H13 119.8 . .
C13 C14 C9 120.2(2) . .
C13 C14 H14 119.9 . .
C9 C14 H14 119.9 . .
C16 C15 C20 119.15(19) . .
C16 C15 P1 120.05(15) . .
C20 C15 P1 120.69(17) . .
C15 C16 C17 119.8(2) . .
C15 C16 H16 120.1 . .
C17 C16 H16 120.1 . .
C18 C17 C16 120.0(3) . .
C18 C17 H17 120.0 . .
C16 C17 H17 120.0 . .
C19 C18 C17 120.4(2) . .
C19 C18 H18 119.8 . .
C17 C18 H18 119.8 . .
C18 C19 C20 120.4(2) . .
C18 C19 H19 119.8 . .
C20 C19 H19 119.8 . .
C19 C20 C15 120.3(2) . .
C19 C20 H20 119.9 . .
C15 C20 H20 119.9 . .
S3 C21 S4 125.46(12) . .
S3 C21 P1 118.12(12) . .
S4 C21 P1 116.40(11) . .
S4 C22 H22A 109.5 . .
S4 C22 H22B 109.5 . .
H22A C22 H22B 109.5 . .
S4 C22 H22C 109.5 . .
H22A C22 H22C 109.5 . .
H22B C22 H22C 109.5 . .
C23 C23 C24 109.7(9) 2_767 .
C23 C23 H23A 109.7 2_767 .
C24 C23 H23A 109.7 . .
C23 C23 H23B 109.7 2_767 .
C24 C23 H23B 109.7 . .
H23A C23 H23B 108.2 . .
C25 C24 C23 103.6(8) . .
C25 C24 H24A 111.0 . .
C23 C24 H24A 111.0 . .
C25 C24 H24B 111.0 . .
C23 C24 H24B 111.0 . .
H24A C24 H24B 109.0 . .
C24 C25 H25A 109.5 . .
C24 C25 H25B 109.5 . .
H25A C25 H25B 109.5 . .
C24 C25 H25C 109.5 . .
H25A C25 H25C 109.5 . .
H25B C25 H25C 109.5 . .
C24' C23' C23' 110.5(12) . 2_767
C24' C23' H23C 109.5 . .
C23' C23' H23C 109.5 2_767 .
C24' C23' H23D 109.5 . .
C23' C23' H23D 109.5 2_767 .
H23C C23' H23D 108.1 . .
C25' C24' C23' 108.8(12) . .
C25' C24' H24C 109.9 . .
C23' C24' H24C 109.9 . .
C25' C24' H24D 109.9 . .
C23' C24' H24D 109.9 . .
H24C C24' H24D 108.3 . .
C24' C25' H25D 109.5 . .
C24' C25' H25E 109.5 . .
H25D C25' H25E 109.5 . .
C24' C25' H25F 109.5 . .
H25D C25' H25F 109.5 . .
H25E C25' H25F 109.5 . .

loop_
_geom_bond_atom_site_label_1
_geom_bond_atom_site_label_2
_geom_bond_distance
_geom_bond_site_symmetry_2
Fe1 C2 1.7797(19) .
Fe1 C1 1.780(2) .
Fe1 P1 2.2283(5) .
Fe1 S1 2.2611(5) .
Fe1 S2 2.2656(5) .
Fe1 Fe2 2.5197(4) .
Fe2 C3 1.789(2) .
Fe2 C4 1.792(2) .
Fe2 C5 1.795(2) .
Fe2 S2 2.2535(5) .
Fe2 S1 2.2631(5) .
S1 C6 1.8255(19) .
S2 C8 1.829(2) .
S3 C21 1.631(2) .
S4 C21 1.714(2) .
S4 C22 1.801(2) .
P1 C15 1.8249(19) .
P1 C9 1.8370(18) .
P1 C21 1.8606(19) .
C1 O1 1.148(2) .
C2 O2 1.143(2) .
C3 O3 1.151(3) .
C4 O4 1.142(2) .
C5 O5 1.141(3) .
C6 C7 1.511(3) .
C6 H6A 0.9900 .
C6 H6B 0.9900 .
C7 C8 1.510(3) .
C7 H7A 0.9900 .
C7 H7B 0.9900 .
C8 H8A 0.9900 .
C8 H8B 0.9900 .
C9 C14 1.395(3) .
C9 C10 1.400(3) .
C10 C11 1.386(3) .
C10 H10 0.9500 .
C11 C12 1.381(3) .
C11 H11 0.9500 .
C12 C13 1.379(3) .
C12 H12 0.9500 .
C13 C14 1.390(3) .
C13 H13 0.9500 .
C14 H14 0.9500 .
C15 C16 1.389(3) .
C15 C20 1.403(3) .
C16 C17 1.395(3) .
C16 H16 0.9500 .
C17 C18 1.383(4) .
C17 H17 0.9500 .
C18 C19 1.369(4) .
C18 H18 0.9500 .
C19 C20 1.378(3) .
C19 H19 0.9500 .
C20 H20 0.9500 .
C22 H22A 0.9800 .
C22 H22B 0.9800 .
C22 H22C 0.9800 .
C23 C23 1.464(18) 2_767
C23 C24 1.549(12) .
C23 H23A 0.9900 .
C23 H23B 0.9900 .
C24 C25 1.539(14) .
C24 H24A 0.9900 .
C24 H24B 0.9900 .
C25 H25A 0.9800 .
C25 H25B 0.9800 .
C25 H25C 0.9800 .
C23' C24' 1.56(2) .
C23' C23' 1.61(2) 2_767
C23' H23C 0.9900 .
C23' H23D 0.9900 .
C24' C25' 1.483(19) .
C24' H24C 0.9900 .
C24' H24D 0.9900 .
C25' H25D 0.9800 .
C25' H25E 0.9800 .
C25' H25F 0.9800 .
